data_4075471
loop_
_publ_author_name
'Bailey, Brad C.'
'Basuli, Falguni'
'Huffman, John C.'
'Mindiola, Daniel J.'

_publ_section_title
;
 Oxidatively Induced \a-Hydrogen Abstraction. A Mild Protocol to Generate
 Terminal Titanium Alkylidenes Containing a \b-Hydrogen
;
_journal_issue 16
_journal_name_full Organometallics
_journal_page_first 3963
_journal_paper_doi 10.1021/om060308k
_journal_volume 25
_journal_year 2006
_chemical_formula_moiety 'C31 H48 F3 N O3 P2 S Ti'
_chemical_formula_sum 'C31 H48 F3 N O3 P2 S Ti'
_chemical_formula_weight 681.60
_chemical_name_systematic
; 
 ? 
;
_space_group_IT_number 4
_symmetry_cell_setting monoclinic
_symmetry_space_group_name_Hall 'P 2yb'
_symmetry_space_group_name_H-M 'P 1 21 1'
_atom_sites_solution_hydrogens geom
_atom_sites_solution_primary direct
_atom_sites_solution_secondary difmap
_audit_creation_method SHELXL-97
_cell_angle_alpha 90.00
_cell_angle_beta 103.196(3)
_cell_angle_gamma 90.00
_cell_formula_units_Z 4
_cell_length_a 9.9065(9)
_cell_length_b 20.0341(17)
_cell_length_c 18.2344(17)
_cell_measurement_reflns_used 1550
_cell_measurement_temperature 128(2)
_cell_measurement_theta_max 27.14
_cell_measurement_theta_min 2.39
_cell_volume 3523.4(5)
_computing_cell_refinement 'SAINT (Bruker, 1999)'
_computing_data_collection 'SMART (Bruker, 1999)'
_computing_data_reduction 'SAINT (Bruker, 1999), XTEL (local package)'
_computing_molecular_graphics 'Reciprocal Net (http://recipnet.org)'
_computing_structure_refinement 'SHELXL-97 (Sheldrick, 1997)'
_computing_structure_solution 'SHELXS-97 (Sheldrick, 1990)'
_diffrn_ambient_temperature 128(2)
_diffrn_detector 'CCD area detector'
_diffrn_detector_area_resol_mean 44.52
_diffrn_detector_type 'Bruker SMART 6000'
_diffrn_measured_fraction_theta_full 0.998
_diffrn_measured_fraction_theta_max 0.998
_diffrn_measurement_details '   0.30 degree frames measured for  10.16 seconds each'
_diffrn_measurement_device 'three-circle goniometer with fixed chi'
_diffrn_measurement_device_type 'Bruker Platform goniometer'
_diffrn_measurement_method '\w scans'
_diffrn_radiation_monochromator graphite
_diffrn_radiation_source 'fine-focus sealed tube'
_diffrn_radiation_type MoK\a
_diffrn_radiation_wavelength 0.71073
_diffrn_reflns_av_R_equivalents 0.0508
_diffrn_reflns_av_sigmaI/netI 0.1182
_diffrn_reflns_limit_h_max 10
_diffrn_reflns_limit_h_min -12
_diffrn_reflns_limit_k_max 25
_diffrn_reflns_limit_k_min -25
_diffrn_reflns_limit_l_max 23
_diffrn_reflns_limit_l_min -19
_diffrn_reflns_number 22328
_diffrn_reflns_theta_full 27.55
_diffrn_reflns_theta_max 27.55
_diffrn_reflns_theta_min 2.11
_diffrn_standards_decay_% 0.0
_exptl_absorpt_coefficient_mu 0.439
_exptl_absorpt_correction_type none
_exptl_crystal_colour 'dark red'
_exptl_crystal_density_diffrn 1.285
_exptl_crystal_density_method 'not measured'
_exptl_crystal_description irregular
_exptl_crystal_F_000 1440
_exptl_crystal_size_max 0.25
_exptl_crystal_size_mid 0.25
_exptl_crystal_size_min 0.20
_refine_diff_density_max 1.107
_refine_diff_density_min -0.416
_refine_diff_density_rms 0.067
_refine_ls_abs_structure_details 'Flack H D (1983), Acta Cryst. A39, 876-881'
_refine_ls_abs_structure_Flack 0.08(3)
_refine_ls_extinction_method none
_refine_ls_goodness_of_fit_ref 0.869
_refine_ls_hydrogen_treatment constr
_refine_ls_matrix_type full
_refine_ls_number_parameters 846
_refine_ls_number_reflns 15532
_refine_ls_number_restraints 46
_refine_ls_restrained_S_all 0.892
_refine_ls_R_factor_all 0.0936
_refine_ls_R_factor_gt 0.0576
_refine_ls_shift/su_max 0.250
_refine_ls_shift/su_mean 0.014
_refine_ls_structure_factor_coef Fsqd
_refine_ls_weighting_details 'calc w=1/[\s^2^(Fo^2^)+(0.0453P)^2^+0.0000P] where P=(Fo^2^+2Fc^2^)/3'
_refine_ls_weighting_scheme calc
_refine_ls_wR_factor_gt 0.1123
_refine_ls_wR_factor_ref 0.1249
_reflns_number_gt 9642
_reflns_number_total 15532
_reflns_threshold_expression >2sigma(I)
_cod_data_source_file om060308ksi20060405_114209.cif
_cod_data_source_block 05173
_cod_depositor_comments
;
The following automatic conversions were performed:

'_symmetry_cell_setting' value 'Monoclinic' changed to 'monoclinic'
according to /home/saulius/struct/CIF-dictionaries/cif_core.dic
dictionary named 'cif_core.dic' version 2.4.1 from 2010-06-29.

Automatic conversion script
Id: cif_fix_values 1715 2011-07-08 13:25:40Z adriana 
;
_cod_original_sg_symbol_Hall 'P 2yb  '
_cod_original_sg_symbol_H-M 'P2(1)   '
_cod_database_code 4075471

loop_
_symmetry_equiv_pos_as_xyz
'x, y, z'
'-x, y+1/2, -z'

loop_
_atom_site_label
_atom_site_type_symbol
_atom_site_fract_x
_atom_site_fract_y
_atom_site_fract_z
_atom_site_U_iso_or_equiv
_atom_site_adp_type
_atom_site_occupancy
_atom_site_symmetry_multiplicity
_atom_site_calc_flag
_atom_site_refinement_flags
_atom_site_disorder_assembly
_atom_site_disorder_group
Ti1 Ti 0.83618(8) 0.30752(4) 0.01926(4) 0.02741(19) Uani 1 1 d . . .
P2 P 1.00899(11) 0.37604(6) 0.11806(7) 0.0281(3) Uani 1 1 d . . .
C3 C 1.0905(5) 0.4120(2) 0.0471(3) 0.0275(11) Uani 1 1 d . . .
C4 C 1.2290(4) 0.4343(2) 0.0599(3) 0.0304(11) Uani 1 1 d . . .
H4 H 1.2871 0.4306 0.1090 0.037 Uiso 1 1 calc R . .
C5 C 1.2828(5) 0.4621(2) 0.0017(3) 0.0308(11) Uani 1 1 d . . .
C6 C 1.4308(4) 0.4864(3) 0.0178(3) 0.0428(13) Uani 1 1 d . . .
H6A H 1.4728 0.4739 -0.0240 0.064 Uiso 1 1 calc R . .
H6B H 1.4833 0.4659 0.0644 0.064 Uiso 1 1 calc R . .
H6C H 1.4325 0.5350 0.0233 0.064 Uiso 1 1 calc R . .
C7 C 1.1957(5) 0.4659(2) -0.0692(3) 0.0342(11) Uani 1 1 d . . .
H7 H 1.2303 0.4844 -0.1092 0.041 Uiso 1 1 calc R . .
C8 C 1.0598(5) 0.4436(2) -0.0840(3) 0.0306(11) Uani 1 1 d . . .
H8 H 1.0034 0.4470 -0.1335 0.037 Uiso 1 1 calc R . .
C9 C 1.0046(4) 0.4160(2) -0.0262(3) 0.0258(10) Uani 1 1 d . . .
N10 N 0.8689(4) 0.39032(17) -0.0390(2) 0.0256(9) Uani 1 1 d . . .
C11 C 0.7609(4) 0.4238(2) -0.0890(3) 0.0261(10) Uani 1 1 d . . .
C12 C 0.7590(4) 0.4929(2) -0.0987(3) 0.0282(10) Uani 1 1 d . . .
H12 H 0.8347 0.5191 -0.0725 0.034 Uiso 1 1 calc R . .
C13 C 0.6483(5) 0.5233(2) -0.1461(3) 0.0309(11) Uani 1 1 d . . .
H13 H 0.6488 0.5706 -0.1508 0.037 Uiso 1 1 calc R . .
C14 C 0.5357(4) 0.4880(2) -0.1873(3) 0.0284(10) Uani 1 1 d . . .
C15 C 0.4154(5) 0.5227(2) -0.2395(3) 0.0374(12) Uani 1 1 d . . .
H15A H 0.3746 0.4928 -0.2812 0.056 Uiso 1 1 calc R . .
H15B H 0.4485 0.5634 -0.2595 0.056 Uiso 1 1 calc R . .
H15C H 0.3451 0.5344 -0.2116 0.056 Uiso 1 1 calc R . .
C16 C 0.5385(4) 0.4198(2) -0.1773(3) 0.0312(11) Uani 1 1 d . . .
H16 H 0.4633 0.3941 -0.2050 0.037 Uiso 1 1 calc R . .
C17 C 0.6460(5) 0.3872(2) -0.1288(3) 0.0293(10) Uani 1 1 d . . .
P18 P 0.65500(11) 0.29821(6) -0.10802(7) 0.0297(3) Uani 1 1 d . . .
C19 C 1.1537(4) 0.3440(2) 0.1918(3) 0.0370(12) Uani 1 1 d . . .
H19 H 1.2245 0.3802 0.2048 0.044 Uiso 1 1 calc R . .
C20 C 1.2223(5) 0.2846(3) 0.1629(3) 0.0505(14) Uani 1 1 d . . .
H20A H 1.3006 0.2691 0.2024 0.076 Uiso 1 1 calc R . .
H20B H 1.2559 0.2980 0.1186 0.076 Uiso 1 1 calc R . .
H20C H 1.1547 0.2484 0.1493 0.076 Uiso 1 1 calc R . .
C21 C 1.1064(5) 0.3255(3) 0.2639(3) 0.0528(15) Uani 1 1 d . . .
H21A H 1.0329 0.2917 0.2521 0.079 Uiso 1 1 calc R . .
H21B H 1.0709 0.3654 0.2843 0.079 Uiso 1 1 calc R . .
H21C H 1.1851 0.3075 0.3013 0.079 Uiso 1 1 calc R . .
C22 C 0.9418(4) 0.4480(2) 0.1625(3) 0.0352(11) Uani 1 1 d . . .
H22 H 0.9137 0.4304 0.2082 0.042 Uiso 1 1 calc R . .
C23 C 1.0506(5) 0.5012(3) 0.1897(4) 0.0645(19) Uani 1 1 d . . .
H23A H 1.0939 0.5138 0.1484 0.097 Uiso 1 1 calc R . .
H23B H 1.1215 0.4837 0.2318 0.097 Uiso 1 1 calc R . .
H23C H 1.0067 0.5405 0.2063 0.097 Uiso 1 1 calc R . .
C24 C 0.8117(5) 0.4766(3) 0.1110(3) 0.0418(13) Uani 1 1 d . . .
H24A H 0.7793 0.5150 0.1355 0.063 Uiso 1 1 calc R . .
H24B H 0.7391 0.4424 0.1010 0.063 Uiso 1 1 calc R . .
H24C H 0.8328 0.4908 0.0634 0.063 Uiso 1 1 calc R . .
C25 C 0.7120(5) 0.2589(3) -0.1872(3) 0.0409(13) Uani 1 1 d . . .
H25 H 0.7166 0.2096 -0.1782 0.049 Uiso 1 1 calc R . .
C26 C 0.8566(6) 0.2826(3) -0.1888(3) 0.0617(18) Uani 1 1 d . . .
H26A H 0.8908 0.2575 -0.2270 0.093 Uiso 1 1 calc R . .
H26B H 0.9188 0.2755 -0.1393 0.093 Uiso 1 1 calc R . .
H26C H 0.8539 0.3303 -0.2012 0.093 Uiso 1 1 calc R . .
C27 C 0.6170(6) 0.2710(3) -0.2640(3) 0.0574(16) Uani 1 1 d . . .
H27A H 0.6117 0.3190 -0.2746 0.086 Uiso 1 1 calc R . .
H27B H 0.5242 0.2539 -0.2644 0.086 Uiso 1 1 calc R . .
H27C H 0.6539 0.2479 -0.3026 0.086 Uiso 1 1 calc R . .
C28 C 0.4752(5) 0.2697(2) -0.1179(3) 0.0347(12) Uani 1 1 d . . .
H28 H 0.4240 0.2778 -0.1711 0.042 Uiso 1 1 calc R . .
C29 C 0.4020(4) 0.3085(3) -0.0661(3) 0.0415(12) Uani 1 1 d . . .
H29A H 0.3038 0.2960 -0.0770 0.062 Uiso 1 1 calc R . .
H29B H 0.4101 0.3565 -0.0747 0.062 Uiso 1 1 calc R . .
H29C H 0.4450 0.2980 -0.0135 0.062 Uiso 1 1 calc R . .
C30 C 0.4741(6) 0.1943(3) -0.1027(4) 0.0545(16) Uani 1 1 d . . .
H30A H 0.5309 0.1848 -0.0523 0.082 Uiso 1 1 calc R . .
H30B H 0.5121 0.1704 -0.1404 0.082 Uiso 1 1 calc R . .
H30C H 0.3787 0.1795 -0.1057 0.082 Uiso 1 1 calc R . .
C31 C 0.9545(6) 0.2374(3) 0.0109(3) 0.0544(16) Uani 1 1 d . . .
H31 H 1.0232 0.2617 -0.0067 0.065 Uiso 1 1 calc R . .
C32 C 1.0158(5) 0.1696(3) 0.0128(3) 0.0418(13) Uani 1 1 d . . .
H32 H 1.0663 0.1600 0.0658 0.050 Uiso 1 1 calc R . .
C33 C 1.1166(10) 0.1629(4) -0.0367(6) 0.148(5) Uani 1 1 d . . .
H33A H 1.0661 0.1623 -0.0896 0.222 Uiso 1 1 calc R . .
H33B H 1.1689 0.1213 -0.0247 0.222 Uiso 1 1 calc R . .
H33C H 1.1808 0.2008 -0.0281 0.222 Uiso 1 1 calc R . .
C34 C 0.9030(6) 0.1200(3) -0.0089(6) 0.122(4) Uani 1 1 d . . .
H34A H 0.8458 0.1202 0.0285 0.182 Uiso 1 1 calc R . .
H34B H 0.9430 0.0755 -0.0109 0.182 Uiso 1 1 calc R . .
H34C H 0.8455 0.1314 -0.0585 0.182 Uiso 1 1 calc R . .
O35 O 0.6986(3) 0.28452(19) 0.07916(19) 0.0505(10) Uani 1 1 d . . .
S36 S 0.65446(13) 0.29323(8) 0.15085(8) 0.0467(4) Uani 1 1 d D . .
O37 O 0.5337(4) 0.33368(18) 0.1432(2) 0.0543(10) Uani 1 1 d D . .
O38 O 0.7664(4) 0.3038(3) 0.2138(2) 0.0774(14) Uani 1 1 d D . .
C39 C 0.5959(6) 0.2092(3) 0.1625(4) 0.0576(17) Uani 1 1 d D . .
F40 F 0.5563(3) 0.20399(17) 0.2273(2) 0.0669(10) Uani 1 1 d D . .
F41 F 0.6954(4) 0.1658(2) 0.1634(3) 0.1012(16) Uani 1 1 d D . .
F42 F 0.4881(4) 0.19338(18) 0.1075(2) 0.0700(11) Uani 1 1 d D . .
Ti43 Ti 1.27481(9) 0.07053(4) 0.51940(5) 0.0356(2) Uani 1 1 d . A .
P44 P 1.09304(13) 0.08542(6) 0.39242(7) 0.0313(3) Uani 1 1 d . . .
C45 C 1.0827(4) -0.0034(2) 0.3699(3) 0.0304(11) Uani 1 1 d . . .
C46 C 0.9728(5) -0.0349(2) 0.3211(3) 0.0338(11) Uani 1 1 d . . .
H46 H 0.8980 -0.0082 0.2947 0.041 Uiso 1 1 calc R . .
C47 C 0.9667(5) -0.1026(2) 0.3090(3) 0.0338(11) Uani 1 1 d . . .
C48 C 0.8470(5) -0.1366(2) 0.2569(3) 0.0414(13) Uani 1 1 d . . .
H48A H 0.7958 -0.1634 0.2865 0.062 Uiso 1 1 calc R . .
H48B H 0.8818 -0.1656 0.2222 0.062 Uiso 1 1 calc R . .
H48C H 0.7851 -0.1028 0.2282 0.062 Uiso 1 1 calc R . .
C49 C 1.0791(5) -0.1395(2) 0.3482(3) 0.0357(12) Uani 1 1 d . . .
H49 H 1.0776 -0.1866 0.3425 0.043 Uiso 1 1 calc R . .
C50 C 1.1939(5) -0.1100(2) 0.3956(3) 0.0353(12) Uani 1 1 d . . .
H50 H 1.2701 -0.1368 0.4198 0.042 Uiso 1 1 calc R . .
C51 C 1.1974(4) -0.0406(2) 0.4079(3) 0.0278(10) Uani 1 1 d . . .
N52 N 1.3043(4) -0.00933(19) 0.4587(2) 0.0320(9) Uani 1 1 d . . .
C53 C 1.4413(5) -0.0366(2) 0.4708(3) 0.0306(11) Uani 1 1 d . . .
C54 C 1.4965(5) -0.0596(2) 0.4128(3) 0.0370(12) Uani 1 1 d . . .
H54 H 1.4414 -0.0603 0.3628 0.044 Uiso 1 1 calc R . .
C55 C 1.6333(5) -0.0818(3) 0.4273(3) 0.0412(13) Uani 1 1 d . . .
H55 H 1.6697 -0.0987 0.3871 0.049 Uiso 1 1 calc R . .
C56 C 1.7171(5) -0.0796(3) 0.4992(3) 0.0410(13) Uani 1 1 d . . .
C57 C 1.8665(5) -0.1036(3) 0.5141(4) 0.0607(18) Uani 1 1 d . . .
H57A H 1.9220 -0.0798 0.5576 0.091 Uiso 1 1 calc R . .
H57B H 1.9040 -0.0949 0.4698 0.091 Uiso 1 1 calc R . .
H57C H 1.8698 -0.1517 0.5246 0.091 Uiso 1 1 calc R . .
C58 C 1.6620(5) -0.0563(3) 0.5564(3) 0.0370(13) Uani 1 1 d . . .
H58 H 1.7188 -0.0540 0.6059 0.044 Uiso 1 1 calc R . .
C59 C 1.5244(5) -0.0357(2) 0.5437(3) 0.0331(11) Uani 1 1 d . . .
P60 P 1.43884(13) -0.00396(7) 0.61658(7) 0.0360(3) Uani 1 1 d . . .
C61 C 0.9132(5) 0.1144(3) 0.3821(3) 0.0441(14) Uani 1 1 d . . .
H61 H 0.8607 0.1051 0.3295 0.053 Uiso 1 1 calc R . .
C62 C 0.8424(5) 0.0775(3) 0.4365(4) 0.0563(16) Uani 1 1 d . . .
H62A H 0.8914 0.0871 0.4885 0.084 Uiso 1 1 calc R . .
H62B H 0.8444 0.0294 0.4273 0.084 Uiso 1 1 calc R . .
H62C H 0.7460 0.0925 0.4286 0.084 Uiso 1 1 calc R . .
C63 C 0.9126(6) 0.1894(3) 0.3957(4) 0.0563(16) Uani 1 1 d . . .
H63A H 0.8171 0.2047 0.3914 0.084 Uiso 1 1 calc R . .
H63B H 0.9525 0.2124 0.3582 0.084 Uiso 1 1 calc R . .
H63C H 0.9678 0.1995 0.4463 0.084 Uiso 1 1 calc R . .
C64 C 1.1502(5) 0.1255(3) 0.3135(3) 0.0436(13) Uani 1 1 d . . .
H64 H 1.1554 0.1745 0.3243 0.052 Uiso 1 1 calc R . .
C65 C 1.0509(6) 0.1171(3) 0.2373(3) 0.0645(18) Uani 1 1 d . . .
H65A H 1.0874 0.1406 0.1988 0.097 Uiso 1 1 calc R . .
H65B H 0.9602 0.1357 0.2392 0.097 Uiso 1 1 calc R . .
H65C H 1.0409 0.0695 0.2246 0.097 Uiso 1 1 calc R . .
C66 C 1.2968(6) 0.1034(3) 0.3107(3) 0.0514(16) Uani 1 1 d . . .
H66A H 1.2955 0.0563 0.2961 0.077 Uiso 1 1 calc R . .
H66B H 1.3587 0.1093 0.3605 0.077 Uiso 1 1 calc R . .
H66C H 1.3301 0.1306 0.2737 0.077 Uiso 1 1 calc R . .
C67 C 1.5810(5) 0.0219(3) 0.6950(3) 0.0505(15) Uani 1 1 d . . .
H67 H 1.6513 -0.0148 0.7050 0.061 Uiso 1 1 calc R . .
C68 C 1.5260(6) 0.0328(4) 0.7674(3) 0.075(2) Uani 1 1 d . . .
H68A H 1.6001 0.0514 0.8071 0.112 Uiso 1 1 calc R . .
H68B H 1.4956 -0.0100 0.7841 0.112 Uiso 1 1 calc R . .
H68C H 1.4476 0.0639 0.7565 0.112 Uiso 1 1 calc R . .
C69 C 1.6490(6) 0.0828(3) 0.6752(4) 0.0662(19) Uani 1 1 d . . .
H69A H 1.5826 0.1198 0.6672 0.099 Uiso 1 1 calc R . .
H69B H 1.6811 0.0749 0.6289 0.099 Uiso 1 1 calc R . .
H69C H 1.7283 0.0940 0.7163 0.099 Uiso 1 1 calc R . .
C70 C 1.3677(5) -0.0798(3) 0.6522(3) 0.0493(14) Uani 1 1 d . . .
H70 H 1.3357 -0.0659 0.6981 0.059 Uiso 1 1 calc R . .
C71 C 1.2454(6) -0.1080(3) 0.5990(4) 0.073(2) Uani 1 1 d . . .
H71A H 1.2742 -0.1269 0.5554 0.109 Uiso 1 1 calc R . .
H71B H 1.1770 -0.0726 0.5821 0.109 Uiso 1 1 calc R . .
H71C H 1.2042 -0.1431 0.6242 0.109 Uiso 1 1 calc R . .
C72 C 1.4772(6) -0.1347(3) 0.6773(4) 0.0640(18) Uani 1 1 d . . .
H72A H 1.4338 -0.1736 0.6952 0.096 Uiso 1 1 calc R . .
H72B H 1.5515 -0.1178 0.7181 0.096 Uiso 1 1 calc R . .
H72C H 1.5161 -0.1479 0.6346 0.096 Uiso 1 1 calc R . .
C73 C 1.4020(6) 0.1386(3) 0.5148(4) 0.0567(16) Uani 1 1 d . A .
H73 H 1.4719 0.1170 0.4955 0.068 Uiso 1 1 calc R . .
C74 C 1.4479(12) 0.2054(4) 0.5252(6) 0.112(3) Uani 1 1 d . . .
C75 C 1.390(2) 0.2520(5) 0.4720(10) 0.163(9) Uani 0.690(12) 1 d P A 4
H75A H 1.4049 0.2387 0.4228 0.244 Uiso 0.690(12) 1 calc PR A 4
H75B H 1.4330 0.2956 0.4860 0.244 Uiso 0.690(12) 1 calc PR A 4
H75C H 1.2900 0.2551 0.4692 0.244 Uiso 0.690(12) 1 calc PR A 4
C76 C 1.6008(16) 0.2128(7) 0.5102(12) 0.147(8) Uani 0.690(12) 1 d P A 4
H76A H 1.6185 0.2597 0.5006 0.220 Uiso 0.690(12) 1 calc PR A 4
H76B H 1.6077 0.1859 0.4663 0.220 Uiso 0.690(12) 1 calc PR A 4
H76C H 1.6693 0.1972 0.5545 0.220 Uiso 0.690(12) 1 calc PR A 4
O77 O 1.1391(4) 0.0961(2) 0.5784(2) 0.0755(15) Uani 1 1 d . . .
S78 S 1.1044(14) 0.1047(7) 0.6579(9) 0.384(10) Uiso 0.556(5) 1 d PD B 2
O79 O 1.1817(13) 0.0648(12) 0.7186(11) 0.331(19) Uani 0.556(5) 1 d PD B 2
O80 O 0.9538(8) 0.1033(13) 0.6450(6) 0.232(12) Uani 0.556(5) 1 d PD B 2
C81 C 1.1725(14) 0.1811(6) 0.6947(7) 0.073(4) Uiso 0.556(5) 1 d PD B 2
F82 F 1.1095(11) 0.2228(4) 0.6381(7) 0.166(6) Uani 0.556(5) 1 d PD B 2
F83 F 1.1359(11) 0.1886(6) 0.7576(5) 0.125(4) Uani 0.556(5) 1 d PD B 2
F84 F 1.3031(9) 0.1749(4) 0.7020(5) 0.111(3) Uani 0.556(5) 1 d PD B 2
C75A C 1.3534(19) 0.2397(9) 0.5725(17) 0.083(10) Uani 0.310(12) 1 d P A 3
H75D H 1.3878 0.2849 0.5866 0.125 Uiso 0.310(12) 1 calc PR A 3
H75E H 1.3554 0.2135 0.6182 0.125 Uiso 0.310(12) 1 calc PR A 3
H75F H 1.2580 0.2422 0.5424 0.125 Uiso 0.310(12) 1 calc PR A 3
C76A C 1.493(3) 0.214(2) 0.448(3) 0.166(19) Uani 0.310(12) 1 d P A 3
H76D H 1.4097 0.2178 0.4073 0.249 Uiso 0.310(12) 1 calc PR A 3
H76E H 1.5479 0.1758 0.4398 0.249 Uiso 0.310(12) 1 calc PR A 3
H76F H 1.5480 0.2551 0.4503 0.249 Uiso 0.310(12) 1 calc PR A 3
S78A S 1.0912(2) 0.08036(13) 0.64948(14) 0.0206(8) Uiso 0.444(5) 1 d PD B 1
O79A O 0.9745(16) 0.0409(7) 0.6382(8) 0.169(10) Uani 0.444(5) 1 d PD B 1
O80A O 1.1884(14) 0.0465(6) 0.7061(5) 0.066(4) Uani 0.444(5) 1 d PD B 1
C81A C 1.0622(19) 0.1634(7) 0.6746(9) 0.112(8) Uiso 0.444(5) 1 d PD B 1
F82A F 0.9513(16) 0.1846(7) 0.6196(7) 0.160(8) Uani 0.444(5) 1 d PD B 1
F83A F 1.008(2) 0.1602(5) 0.7360(7) 0.147(7) Uani 0.444(5) 1 d PD B 1
F84A F 1.1510(19) 0.1802(5) 0.6336(6) 0.201(11) Uani 0.444(5) 1 d PD B 1

loop_
_atom_site_aniso_label
_atom_site_aniso_U_11
_atom_site_aniso_U_22
_atom_site_aniso_U_33
_atom_site_aniso_U_23
_atom_site_aniso_U_13
_atom_site_aniso_U_12
Ti1 0.0252(4) 0.0278(4) 0.0268(4) 0.0040(4) 0.0008(3) -0.0013(4)
P2 0.0232(6) 0.0334(6) 0.0254(7) 0.0043(5) 0.0008(5) -0.0022(5)
C3 0.029(2) 0.021(2) 0.031(3) 0.001(2) 0.004(2) 0.0043(19)
C4 0.022(2) 0.035(3) 0.032(3) -0.004(2) 0.000(2) 0.003(2)
C5 0.027(2) 0.028(2) 0.039(3) -0.007(2) 0.009(2) 0.000(2)
C6 0.027(3) 0.054(3) 0.048(3) -0.006(3) 0.011(2) -0.013(2)
C7 0.031(3) 0.037(3) 0.038(3) 0.002(2) 0.014(2) -0.001(2)
C8 0.034(3) 0.028(3) 0.028(3) 0.003(2) 0.003(2) 0.004(2)
C9 0.021(2) 0.026(2) 0.028(3) 0.004(2) 0.0000(19) 0.0017(18)
N10 0.0243(19) 0.025(2) 0.025(2) 0.0007(17) -0.0002(16) -0.0033(16)
C11 0.026(2) 0.032(2) 0.019(2) -0.002(2) 0.0021(18) 0.001(2)
C12 0.025(2) 0.033(2) 0.025(3) 0.003(2) 0.0023(19) -0.004(2)
C13 0.037(3) 0.027(2) 0.029(3) 0.002(2) 0.007(2) -0.001(2)
C14 0.024(2) 0.032(3) 0.029(3) 0.002(2) 0.004(2) 0.005(2)
C15 0.031(3) 0.041(3) 0.037(3) 0.000(2) 0.001(2) 0.004(2)
C16 0.027(2) 0.040(3) 0.024(3) -0.008(2) -0.001(2) -0.002(2)
C17 0.031(2) 0.030(2) 0.027(3) -0.002(2) 0.007(2) 0.003(2)
P18 0.0297(6) 0.0285(6) 0.0275(7) -0.0026(6) -0.0001(5) -0.0006(5)
C19 0.025(2) 0.043(3) 0.035(3) 0.015(2) -0.008(2) -0.004(2)
C20 0.041(3) 0.052(3) 0.051(4) 0.014(3) -0.006(3) 0.016(3)
C21 0.044(3) 0.076(4) 0.032(3) 0.021(3) -0.005(2) 0.004(3)
C22 0.027(2) 0.051(3) 0.026(3) -0.003(2) 0.003(2) -0.002(2)
C23 0.034(3) 0.064(4) 0.092(5) -0.036(4) 0.005(3) -0.006(3)
C24 0.036(3) 0.045(3) 0.044(3) -0.006(3) 0.007(2) 0.004(2)
C25 0.048(3) 0.036(3) 0.041(3) -0.007(3) 0.014(3) 0.008(2)
C26 0.056(4) 0.093(5) 0.043(4) -0.005(3) 0.024(3) 0.017(3)
C27 0.068(4) 0.063(4) 0.038(3) -0.015(3) 0.004(3) 0.002(3)
C28 0.036(3) 0.030(3) 0.034(3) -0.006(2) -0.001(2) -0.003(2)
C29 0.031(2) 0.049(3) 0.042(3) -0.001(3) 0.001(2) 0.004(2)
C30 0.054(4) 0.037(3) 0.071(5) -0.003(3) 0.012(3) -0.008(3)
C31 0.051(3) 0.049(3) 0.050(4) -0.016(3) -0.015(3) 0.017(3)
C32 0.043(3) 0.035(3) 0.049(4) 0.005(3) 0.016(3) 0.001(2)
C33 0.186(10) 0.089(6) 0.221(13) 0.031(7) 0.154(10) 0.042(7)
C34 0.053(4) 0.045(4) 0.243(13) 0.032(6) -0.014(6) -0.006(3)
O35 0.042(2) 0.081(3) 0.030(2) 0.005(2) 0.0108(16) -0.0276(19)
S36 0.0340(6) 0.0714(10) 0.0335(7) 0.0127(7) 0.0049(5) -0.0215(7)
O37 0.051(2) 0.051(2) 0.060(3) 0.013(2) 0.011(2) 0.0057(18)
O38 0.047(2) 0.148(4) 0.036(2) -0.006(3) 0.0063(18) -0.040(3)
C39 0.058(4) 0.049(4) 0.076(5) 0.032(3) 0.036(4) 0.007(3)
F40 0.069(2) 0.068(2) 0.073(3) 0.030(2) 0.035(2) 0.0037(18)
F41 0.110(3) 0.083(3) 0.139(4) 0.057(3) 0.085(3) 0.043(3)
F42 0.064(2) 0.065(2) 0.086(3) -0.011(2) 0.028(2) -0.0273(18)
Ti43 0.0335(5) 0.0405(5) 0.0275(5) -0.0026(4) -0.0041(4) 0.0076(4)
P44 0.0340(7) 0.0267(6) 0.0287(7) 0.0037(5) -0.0023(5) 0.0003(5)
C45 0.028(2) 0.034(3) 0.024(3) 0.002(2) -0.004(2) -0.003(2)
C46 0.027(2) 0.033(3) 0.037(3) 0.002(2) -0.003(2) 0.006(2)
C47 0.031(3) 0.035(3) 0.034(3) -0.004(2) 0.002(2) -0.003(2)
C48 0.034(3) 0.040(3) 0.045(3) -0.011(3) -0.001(2) -0.006(2)
C49 0.037(3) 0.033(3) 0.036(3) -0.001(2) 0.007(2) -0.005(2)
C50 0.037(3) 0.032(3) 0.033(3) 0.006(2) -0.002(2) 0.000(2)
C51 0.027(2) 0.031(2) 0.024(3) 0.004(2) 0.0019(19) -0.002(2)
N52 0.032(2) 0.035(2) 0.026(2) -0.0002(19) 0.0008(17) 0.0004(18)
C53 0.032(3) 0.028(3) 0.028(3) 0.005(2) 0.001(2) -0.004(2)
C54 0.033(3) 0.046(3) 0.031(3) 0.006(2) 0.006(2) 0.000(2)
C55 0.043(3) 0.049(3) 0.034(3) 0.008(3) 0.015(3) 0.004(3)
C56 0.029(3) 0.051(3) 0.045(4) 0.015(3) 0.012(2) 0.005(2)
C57 0.047(4) 0.087(5) 0.050(4) 0.017(4) 0.015(3) 0.012(3)
C58 0.030(3) 0.047(3) 0.031(3) 0.006(2) 0.000(2) 0.003(2)
C59 0.030(2) 0.037(3) 0.030(3) 0.001(2) 0.003(2) 0.000(2)
P60 0.0292(6) 0.0493(8) 0.0247(7) -0.0010(6) -0.0039(5) 0.0086(6)
C61 0.031(3) 0.044(3) 0.050(4) -0.002(3) -0.006(2) 0.005(2)
C62 0.039(3) 0.046(3) 0.087(5) 0.000(3) 0.019(3) 0.002(3)
C63 0.054(4) 0.039(3) 0.075(5) 0.013(3) 0.012(3) 0.011(3)
C64 0.057(4) 0.034(3) 0.037(3) 0.007(2) 0.005(3) 0.000(2)
C65 0.077(4) 0.072(4) 0.035(4) 0.023(3) -0.005(3) -0.010(3)
C66 0.064(4) 0.052(4) 0.042(4) 0.003(3) 0.021(3) 0.004(3)
C67 0.041(3) 0.056(3) 0.044(4) -0.009(3) -0.014(3) 0.015(3)
C68 0.064(4) 0.105(5) 0.043(4) -0.040(4) -0.011(3) 0.031(4)
C69 0.047(3) 0.059(4) 0.075(5) -0.009(4) -0.023(3) -0.002(3)
C70 0.045(3) 0.060(4) 0.045(4) 0.007(3) 0.014(3) 0.008(3)
C71 0.061(4) 0.084(5) 0.068(5) 0.026(4) 0.004(4) -0.008(4)
C72 0.068(4) 0.061(4) 0.068(5) 0.028(3) 0.027(3) 0.011(3)
C73 0.051(3) 0.051(4) 0.055(4) 0.003(3) -0.015(3) 0.004(3)
C74 0.161(10) 0.068(5) 0.090(7) -0.003(5) -0.009(7) -0.043(6)
C75 0.31(2) 0.025(6) 0.135(15) 0.031(7) 0.006(15) 0.023(9)
C76 0.113(12) 0.105(11) 0.26(2) -0.019(12) 0.112(15) -0.051(9)
O77 0.070(3) 0.122(4) 0.034(2) 0.011(3) 0.011(2) 0.050(3)
O79 0.044(7) 0.62(4) 0.32(2) 0.41(3) 0.032(11) 0.042(14)
O80 0.027(5) 0.59(4) 0.086(9) 0.121(16) 0.038(5) 0.067(11)
F82 0.123(8) 0.068(6) 0.278(16) -0.089(8) -0.011(8) 0.048(6)
F83 0.128(8) 0.181(11) 0.069(6) 0.009(6) 0.026(6) 0.067(8)
F84 0.136(8) 0.080(5) 0.101(7) -0.049(5) -0.008(6) 0.001(5)
C75A 0.049(12) 0.028(10) 0.17(3) 0.010(13) 0.026(14) 0.014(9)
C76A 0.07(2) 0.19(4) 0.22(5) -0.04(4) 0.00(3) -0.09(2)
O79A 0.33(3) 0.136(13) 0.054(9) -0.005(9) 0.069(13) 0.121(17)
O80A 0.090(10) 0.091(8) 0.026(6) 0.007(6) 0.034(6) 0.051(7)
F82A 0.259(19) 0.130(11) 0.125(12) 0.043(9) 0.111(12) 0.147(13)
F83A 0.30(2) 0.067(7) 0.127(11) -0.004(7) 0.152(13) 0.041(10)
F84A 0.52(3) 0.044(6) 0.056(8) 0.016(5) 0.093(14) 0.080(12)

loop_
_atom_type_symbol
_atom_type_description
_atom_type_scat_dispersion_real
_atom_type_scat_dispersion_imag
_atom_type_scat_source
Ti Ti 0.2776 0.4457 'International Tables Vol C Tables 4.2.6.8 and 6.1.1.4'
S S 0.1246 0.1234 'International Tables Vol C Tables 4.2.6.8 and 6.1.1.4'
P P 0.1023 0.0942 'International Tables Vol C Tables 4.2.6.8 and 6.1.1.4'
F F 0.0171 0.0103 'International Tables Vol C Tables 4.2.6.8 and 6.1.1.4'
O O 0.0106 0.0060 'International Tables Vol C Tables 4.2.6.8 and 6.1.1.4'
N N 0.0061 0.0033 'International Tables Vol C Tables 4.2.6.8 and 6.1.1.4'
C C 0.0033 0.0016 'International Tables Vol C Tables 4.2.6.8 and 6.1.1.4'
H H 0.0000 0.0000 'International Tables Vol C Tables 4.2.6.8 and 6.1.1.4'

loop_
_geom_angle_atom_site_label_1
_geom_angle_atom_site_label_2
_geom_angle_atom_site_label_3
_geom_angle
C31 Ti1 O35 113.3(2)
C31 Ti1 N10 113.2(2)
O35 Ti1 N10 133.42(16)
C31 Ti1 P2 97.41(17)
O35 Ti1 P2 99.72(11)
N10 Ti1 P2 76.80(11)
C31 Ti1 P18 101.11(17)
O35 Ti1 P18 93.08(10)
N10 Ti1 P18 75.62(11)
P2 Ti1 P18 151.13(5)
C3 P2 C19 105.0(2)
C3 P2 C22 105.4(2)
C19 P2 C22 104.5(2)
C3 P2 Ti1 92.59(16)
C19 P2 Ti1 127.29(17)
C22 P2 Ti1 118.22(15)
C4 C3 C9 119.5(4)
C4 C3 P2 125.4(4)
C9 C3 P2 115.1(3)
C5 C4 C3 121.5(4)
C5 C4 H4 119.3
C3 C4 H4 119.3
C7 C5 C4 117.6(4)
C7 C5 C6 122.4(4)
C4 C5 C6 120.0(4)
C5 C6 H6A 109.5
C5 C6 H6B 109.5
H6A C6 H6B 109.5
C5 C6 H6C 109.5
H6A C6 H6C 109.5
H6B C6 H6C 109.5
C5 C7 C8 122.4(4)
C5 C7 H7 118.8
C8 C7 H7 118.8
C7 C8 C9 120.5(5)
C7 C8 H8 119.8
C9 C8 H8 119.8
C8 C9 N10 122.6(4)
C8 C9 C3 118.5(4)
N10 C9 C3 118.9(4)
C11 N10 C9 119.3(4)
C11 N10 Ti1 122.6(3)
C9 N10 Ti1 118.1(3)
C12 C11 N10 122.8(4)
C12 C11 C17 117.7(4)
N10 C11 C17 119.4(4)
C13 C12 C11 120.4(4)
C13 C12 H12 119.8
C11 C12 H12 119.8
C12 C13 C14 122.8(4)
C12 C13 H13 118.6
C14 C13 H13 118.6
C16 C14 C13 116.4(4)
C16 C14 C15 121.8(4)
C13 C14 C15 121.8(4)
C14 C15 H15A 109.5
C14 C15 H15B 109.5
H15A C15 H15B 109.5
C14 C15 H15C 109.5
H15A C15 H15C 109.5
H15B C15 H15C 109.5
C14 C16 C17 122.8(4)
C14 C16 H16 118.6
C17 C16 H16 118.6
C16 C17 C11 119.8(4)
C16 C17 P18 126.1(4)
C11 C17 P18 114.1(3)
C17 P18 C28 106.4(2)
C17 P18 C25 105.4(2)
C28 P18 C25 104.7(2)
C17 P18 Ti1 96.12(15)
C28 P18 Ti1 124.45(17)
C25 P18 Ti1 117.26(17)
C20 C19 C21 110.8(4)
C20 C19 P2 110.8(4)
C21 C19 P2 111.7(3)
C20 C19 H19 107.8
C21 C19 H19 107.8
P2 C19 H19 107.8
C19 C20 H20A 109.5
C19 C20 H20B 109.5
H20A C20 H20B 109.5
C19 C20 H20C 109.5
H20A C20 H20C 109.5
H20B C20 H20C 109.5
C19 C21 H21A 109.5
C19 C21 H21B 109.5
H21A C21 H21B 109.5
C19 C21 H21C 109.5
H21A C21 H21C 109.5
H21B C21 H21C 109.5
C23 C22 C24 112.0(5)
C23 C22 P2 113.0(3)
C24 C22 P2 111.2(3)
C23 C22 H22 106.7
C24 C22 H22 106.7
P2 C22 H22 106.7
C22 C23 H23A 109.5
C22 C23 H23B 109.5
H23A C23 H23B 109.5
C22 C23 H23C 109.5
H23A C23 H23C 109.5
H23B C23 H23C 109.5
C22 C24 H24A 109.5
C22 C24 H24B 109.5
H24A C24 H24B 109.5
C22 C24 H24C 109.5
H24A C24 H24C 109.5
H24B C24 H24C 109.5
C26 C25 C27 108.7(5)
C26 C25 P18 109.9(4)
C27 C25 P18 114.7(4)
C26 C25 H25 107.8
C27 C25 H25 107.7
P18 C25 H25 107.8
C25 C26 H26A 109.5
C25 C26 H26B 109.5
H26A C26 H26B 109.5
C25 C26 H26C 109.5
H26A C26 H26C 109.5
H26B C26 H26C 109.5
C25 C27 H27A 109.5
C25 C27 H27B 109.5
H27A C27 H27B 109.5
C25 C27 H27C 109.5
H27A C27 H27C 109.5
H27B C27 H27C 109.5
C29 C28 C30 111.5(4)
C29 C28 P18 111.6(3)
C30 C28 P18 109.5(3)
C29 C28 H28 108.1
C30 C28 H28 108.1
P18 C28 H28 108.1
C28 C29 H29A 109.5
C28 C29 H29B 109.5
H29A C29 H29B 109.5
C28 C29 H29C 109.5
H29A C29 H29C 109.5
H29B C29 H29C 109.5
C28 C30 H30A 109.5
C28 C30 H30B 109.5
H30A C30 H30B 109.5
C28 C30 H30C 109.5
H30A C30 H30C 109.5
H30B C30 H30C 109.5
C32 C31 Ti1 162.1(5)
C32 C31 H31 99.0
Ti1 C31 H31 99.0
C34 C32 C31 109.2(5)
C34 C32 C33 110.3(7)
C31 C32 C33 113.1(6)
C34 C32 H32 108.0
C31 C32 H32 108.0
C33 C32 H32 108.0
C32 C33 H33A 109.5
C32 C33 H33B 109.5
H33A C33 H33B 109.5
C32 C33 H33C 109.5
H33A C33 H33C 109.5
H33B C33 H33C 109.5
C32 C34 H34A 109.5
C32 C34 H34B 109.5
H34A C34 H34B 109.5
C32 C34 H34C 109.5
H34A C34 H34C 109.5
H34B C34 H34C 109.5
S36 O35 Ti1 146.8(2)
O38 S36 O37 118.6(3)
O38 S36 O35 113.5(2)
O37 S36 O35 113.0(2)
O38 S36 C39 104.9(3)
O37 S36 C39 104.9(2)
O35 S36 C39 99.2(3)
F41 C39 F42 109.0(6)
F41 C39 F40 108.0(5)
F42 C39 F40 107.6(5)
F41 C39 S36 111.1(4)
F42 C39 S36 111.0(4)
F40 C39 S36 110.1(5)
C73 Ti43 O77 112.6(3)
C73 Ti43 N52 111.9(2)
O77 Ti43 N52 135.4(2)
C73 Ti43 P60 97.28(17)
O77 Ti43 P60 100.13(12)
N52 Ti43 P60 76.67(11)
C73 Ti43 P44 102.28(18)
O77 Ti43 P44 92.09(12)
N52 Ti43 P44 76.07(11)
P60 Ti43 P44 150.84(6)
C45 P44 C61 106.3(2)
C45 P44 C64 105.1(2)
C61 P44 C64 104.2(2)
C45 P44 Ti43 94.60(15)
C61 P44 Ti43 125.6(2)
C64 P44 Ti43 118.03(17)
C46 C45 C51 120.2(4)
C46 C45 P44 125.6(4)
C51 C45 P44 114.2(3)
C47 C46 C45 123.4(4)
C47 C46 H46 118.3
C45 C46 H46 118.3
C46 C47 C49 116.2(4)
C46 C47 C48 123.2(4)
C49 C47 C48 120.6(4)
C47 C48 H48A 109.5
C47 C48 H48B 109.5
H48A C48 H48B 109.5
C47 C48 H48C 109.5
H48A C48 H48C 109.5
H48B C48 H48C 109.5
C47 C49 C50 122.6(5)
C47 C49 H49 118.7
C50 C49 H49 118.7
C49 C50 C51 120.3(4)
C49 C50 H50 119.8
C51 C50 H50 119.8
N52 C51 C45 119.9(4)
N52 C51 C50 122.6(4)
C45 C51 C50 117.3(4)
C51 N52 C53 118.8(4)
C51 N52 Ti43 123.0(3)
C53 N52 Ti43 118.2(3)
C54 C53 C59 119.0(4)
C54 C53 N52 122.6(4)
C59 C53 N52 118.3(4)
C53 C54 C55 120.1(5)
C53 C54 H54 120.0
C55 C54 H54 120.0
C56 C55 C54 121.2(5)
C56 C55 H55 119.4
C54 C55 H55 119.4
C58 C56 C55 118.4(5)
C58 C56 C57 121.0(5)
C55 C56 C57 120.6(5)
C56 C57 H57A 109.5
C56 C57 H57B 109.5
H57A C57 H57B 109.5
C56 C57 H57C 109.5
H57A C57 H57C 109.5
H57B C57 H57C 109.5
C56 C58 C59 121.4(5)
C56 C58 H58 119.3
C59 C58 H58 119.3
C58 C59 C53 119.9(5)
C58 C59 P60 125.1(4)
C53 C59 P60 115.0(4)
C67 P60 C59 105.2(2)
C67 P60 C70 104.1(3)
C59 P60 C70 104.1(2)
C67 P60 Ti43 128.35(19)
C59 P60 Ti43 91.45(16)
C70 P60 Ti43 118.89(18)
C63 C61 C62 110.6(5)
C63 C61 P44 109.5(4)
C62 C61 P44 111.0(4)
C63 C61 H61 108.6
C62 C61 H61 108.6
P44 C61 H61 108.6
C61 C62 H62A 109.5
C61 C62 H62B 109.5
H62A C62 H62B 109.5
C61 C62 H62C 109.5
H62A C62 H62C 109.5
H62B C62 H62C 109.5
C61 C63 H63A 109.5
C61 C63 H63B 109.5
H63A C63 H63B 109.5
C61 C63 H63C 109.5
H63A C63 H63C 109.5
H63B C63 H63C 109.5
C65 C64 C66 111.1(5)
C65 C64 P44 114.5(4)
C66 C64 P44 111.2(4)
C65 C64 H64 106.5
C66 C64 H64 106.5
P44 C64 H64 106.5
C64 C65 H65A 109.5
C64 C65 H65B 109.5
H65A C65 H65B 109.5
C64 C65 H65C 109.5
H65A C65 H65C 109.5
H65B C65 H65C 109.5
C64 C66 H66A 109.5
C64 C66 H66B 109.5
H66A C66 H66B 109.5
C64 C66 H66C 109.5
H66A C66 H66C 109.5
H66B C66 H66C 109.5
C69 C67 C68 111.1(5)
C69 C67 P60 110.7(4)
C68 C67 P60 110.2(4)
C69 C67 H67 108.3
C68 C67 H67 108.3
P60 C67 H67 108.3
C67 C68 H68A 109.5
C67 C68 H68B 109.5
H68A C68 H68B 109.5
C67 C68 H68C 109.5
H68A C68 H68C 109.5
H68B C68 H68C 109.5
C67 C69 H69A 109.5
C67 C69 H69B 109.5
H69A C69 H69B 109.5
C67 C69 H69C 109.5
H69A C69 H69C 109.5
H69B C69 H69C 109.5
C71 C70 C72 109.7(5)
C71 C70 P60 113.8(4)
C72 C70 P60 113.1(4)
C71 C70 H70 106.6
C72 C70 H70 106.6
P60 C70 H70 106.6
C70 C71 H71A 109.5
C70 C71 H71B 109.5
H71A C71 H71B 109.5
C70 C71 H71C 109.5
H71A C71 H71C 109.5
H71B C71 H71C 109.5
C70 C72 H72A 109.5
C70 C72 H72B 109.5
H72A C72 H72B 109.5
C70 C72 H72C 109.5
H72A C72 H72C 109.5
H72B C72 H72C 109.5
C74 C73 Ti43 152.1(7)
C74 C73 H73 103.9
Ti43 C73 H73 103.9
C75 C74 C73 118.6(9)
C75 C74 C75A 83.3(15)
C73 C74 C75A 106.0(10)
C75 C74 C76A 56.7(17)
C73 C74 C76A 97.9(17)
C75A C74 C76A 140(2)
C75 C74 C76 94.4(14)
C73 C74 C76 110.6(10)
C75A C74 C76 139.2(11)
C76A C74 C76 50.9(13)
C74 C75 H75A 109.5
C74 C75 H75B 109.5
C74 C75 H75C 109.4
C74 C76 H76A 109.5
C74 C76 H76B 109.5
C74 C76 H76C 109.4
S78A O77 S78 19.3(5)
S78A O77 Ti43 143.2(3)
S78 O77 Ti43 148.3(6)
O79 S78 O80 117.3(13)
O79 S78 O77 117.3(14)
O80 S78 O77 106.2(10)
O79 S78 C81 95.8(13)
O80 S78 C81 111.8(15)
O77 S78 C81 107.7(10)
F84 C81 F83 113.8(12)
F84 C81 F82 114.6(11)
F83 C81 F82 115.5(12)
F84 C81 S78 104.4(10)
F83 C81 S78 106.4(11)
F82 C81 S78 100.2(10)
C74 C75A H75D 109.5
C74 C75A H75E 109.5
C74 C75A H75F 109.5
C74 C76A H76D 109.8
C74 C76A H76E 109.8
C74 C76A H76F 109.8
O79A S78A O80A 104.0(9)
O79A S78A O77 114.2(7)
O80A S78A O77 115.6(5)
O79A S78A C81A 113.5(8)
O80A S78A C81A 112.8(8)
O77 S78A C81A 97.3(6)
F84A C81A F83A 157.5(19)
F84A C81A F82A 91.9(14)
F83A C81A F82A 102.4(14)
F84A C81A S78A 85.7(9)
F83A C81A S78A 106.8(10)
F82A C81A S78A 104.6(11)

loop_
_geom_bond_atom_site_label_1
_geom_bond_atom_site_label_2
_geom_bond_distance
Ti1 C31 1.858(5)
Ti1 O35 1.986(3)
Ti1 N10 2.036(4)
Ti1 P2 2.5793(14)
Ti1 P18 2.5963(14)
P2 C3 1.823(5)
P2 C19 1.843(4)
P2 C22 1.850(5)
C3 C4 1.411(6)
C3 C9 1.413(6)
C4 C5 1.406(7)
C4 H4 0.9500
C5 C7 1.384(7)
C5 C6 1.508(6)
C6 H6A 0.9800
C6 H6B 0.9800
C6 H6C 0.9800
C7 C8 1.385(6)
C7 H7 0.9500
C8 C9 1.407(6)
C8 H8 0.9500
C9 N10 1.409(5)
N10 C11 1.407(5)
C11 C12 1.395(6)
C11 C17 1.408(6)
C12 C13 1.374(6)
C12 H12 0.9500
C13 C14 1.387(6)
C13 H13 0.9500
C14 C16 1.378(6)
C14 C15 1.514(6)
C15 H15A 0.9800
C15 H15B 0.9800
C15 H15C 0.9800
C16 C17 1.384(6)
C16 H16 0.9500
C17 P18 1.820(5)
P18 C28 1.840(5)
P18 C25 1.843(5)
C19 C20 1.522(7)
C19 C21 1.539(7)
C19 H19 1.0000
C20 H20A 0.9800
C20 H20B 0.9800
C20 H20C 0.9800
C21 H21A 0.9800
C21 H21B 0.9800
C21 H21C 0.9800
C22 C23 1.517(7)
C22 C24 1.523(6)
C22 H22 1.0000
C23 H23A 0.9800
C23 H23B 0.9800
C23 H23C 0.9800
C24 H24A 0.9800
C24 H24B 0.9800
C24 H24C 0.9800
C25 C26 1.517(7)
C25 C27 1.518(7)
C25 H25 1.0000
C26 H26A 0.9800
C26 H26B 0.9800
C26 H26C 0.9800
C27 H27A 0.9800
C27 H27B 0.9800
C27 H27C 0.9800
C28 C29 1.527(7)
C28 C30 1.538(7)
C28 H28 1.0000
C29 H29A 0.9800
C29 H29B 0.9800
C29 H29C 0.9800
C30 H30A 0.9800
C30 H30B 0.9800
C30 H30C 0.9800
C31 C32 1.486(7)
C31 H31 0.9500
C32 C34 1.480(8)
C32 C33 1.496(9)
C32 H32 1.0000
C33 H33A 0.9800
C33 H33B 0.9800
C33 H33C 0.9800
C34 H34A 0.9800
C34 H34B 0.9800
C34 H34C 0.9800
O35 S36 1.480(3)
S36 O38 1.419(4)
S36 O37 1.425(3)
S36 C39 1.809(6)
C39 F41 1.311(6)
C39 F42 1.326(7)
C39 F40 1.333(7)
Ti43 C73 1.871(6)
Ti43 O77 1.972(4)
Ti43 N52 2.004(4)
Ti43 P60 2.5870(15)
Ti43 P44 2.6056(15)
P44 C45 1.823(5)
P44 C61 1.842(5)
P44 C64 1.847(5)
C45 C46 1.391(6)
C45 C51 1.402(6)
C46 C47 1.375(6)
C46 H46 0.9500
C47 C49 1.390(7)
C47 C48 1.502(6)
C48 H48A 0.9800
C48 H48B 0.9800
C48 H48C 0.9800
C49 C50 1.393(6)
C49 H49 0.9500
C50 C51 1.407(6)
C50 H50 0.9500
C51 N52 1.388(6)
N52 C53 1.432(6)
C53 C54 1.377(7)
C53 C59 1.395(6)
C54 C55 1.393(6)
C54 H54 0.9500
C55 C56 1.384(8)
C55 H55 0.9500
C56 C58 1.365(7)
C56 C57 1.521(7)
C57 H57A 0.9800
C57 H57B 0.9800
C57 H57C 0.9800
C58 C59 1.392(6)
C58 H58 0.9500
C59 P60 1.846(5)
P60 C67 1.837(5)
P60 C70 1.852(6)
C61 C63 1.524(7)
C61 C62 1.529(7)
C61 H61 1.0000
C62 H62A 0.9800
C62 H62B 0.9800
C62 H62C 0.9800
C63 H63A 0.9800
C63 H63B 0.9800
C63 H63C 0.9800
C64 C65 1.517(7)
C64 C66 1.530(7)
C64 H64 1.0000
C65 H65A 0.9800
C65 H65B 0.9800
C65 H65C 0.9800
C66 H66A 0.9800
C66 H66B 0.9800
C66 H66C 0.9800
C67 C69 1.478(8)
C67 C68 1.553(8)
C67 H67 1.0000
C68 H68A 0.9800
C68 H68B 0.9800
C68 H68C 0.9800
C69 H69A 0.9800
C69 H69B 0.9800
C69 H69C 0.9800
C70 C71 1.480(8)
C70 C72 1.541(7)
C70 H70 1.0000
C71 H71A 0.9800
C71 H71B 0.9800
C71 H71C 0.9800
C72 H72A 0.9800
C72 H72B 0.9800
C72 H72C 0.9800
C73 C74 1.412(9)
C73 H73 0.9500
C74 C75 1.376(14)
C74 C75A 1.57(2)
C74 C76A 1.57(4)
C74 C76 1.606(16)
C75 H75A 0.9801
C75 H75B 0.9801
C75 H75C 0.9801
C76 H76A 0.9800
C76 H76B 0.9800
C76 H76C 0.9800
O77 S78A 1.511(5)
O77 S78 1.573(16)
S78 O79 1.436(14)
S78 O80 1.457(12)
S78 C81 1.743(14)
C81 F84 1.276(12)
C81 F83 1.289(12)
C81 F82 1.363(13)
C75A H75D 0.9800
C75A H75E 0.9800
C75A H75F 0.9800
C76A H76D 0.9837
C76A H76E 0.9837
C76A H76F 0.9836
S78A O79A 1.377(15)
S78A O80A 1.414(10)
S78A C81A 1.766(14)
C81A F84A 1.321(15)
C81A F83A 1.352(14)
C81A F82A 1.375(16)

loop_
_geom_torsion_atom_site_label_1
_geom_torsion_atom_site_label_2
_geom_torsion_atom_site_label_3
_geom_torsion_atom_site_label_4
_geom_torsion
C31 Ti1 P2 C3 80.9(3)
O35 Ti1 P2 C3 -163.81(18)
N10 Ti1 P2 C3 -31.28(18)
P18 Ti1 P2 C3 -48.75(18)
C31 Ti1 P2 C19 -30.2(3)
O35 Ti1 P2 C19 85.1(2)
N10 Ti1 P2 C19 -142.4(2)
P18 Ti1 P2 C19 -159.8(2)
C31 Ti1 P2 C22 -170.0(3)
O35 Ti1 P2 C22 -54.8(2)
N10 Ti1 P2 C22 77.8(2)
P18 Ti1 P2 C22 60.3(2)
C19 P2 C3 C4 -23.0(4)
C22 P2 C3 C4 87.0(4)
Ti1 P2 C3 C4 -152.8(4)
C19 P2 C3 C9 156.3(3)
C22 P2 C3 C9 -93.7(4)
Ti1 P2 C3 C9 26.5(3)
C9 C3 C4 C5 1.4(6)
P2 C3 C4 C5 -179.3(4)
C3 C4 C5 C7 -0.9(6)
C3 C4 C5 C6 179.2(4)
C4 C5 C7 C8 0.2(7)
C6 C5 C7 C8 -180.0(5)
C5 C7 C8 C9 0.1(7)
C7 C8 C9 N10 -177.4(4)
C7 C8 C9 C3 0.4(7)
C4 C3 C9 C8 -1.1(6)
P2 C3 C9 C8 179.6(3)
C4 C3 C9 N10 176.7(4)
P2 C3 C9 N10 -2.6(5)
C8 C9 N10 C11 -39.4(6)
C3 C9 N10 C11 142.8(4)
C8 C9 N10 Ti1 142.9(4)
C3 C9 N10 Ti1 -34.8(5)
C31 Ti1 N10 C11 129.8(4)
O35 Ti1 N10 C11 -46.8(4)
P2 Ti1 N10 C11 -137.7(3)
P18 Ti1 N10 C11 33.7(3)
C31 Ti1 N10 C9 -52.6(4)
O35 Ti1 N10 C9 130.8(3)
P2 Ti1 N10 C9 39.8(3)
P18 Ti1 N10 C9 -148.8(3)
C9 N10 C11 C12 -31.9(6)
Ti1 N10 C11 C12 145.6(4)
C9 N10 C11 C17 151.0(4)
Ti1 N10 C11 C17 -31.5(6)
N10 C11 C12 C13 -177.4(4)
C17 C11 C12 C13 -0.3(7)
C11 C12 C13 C14 -1.4(7)
C12 C13 C14 C16 1.3(7)
C12 C13 C14 C15 -179.6(4)
C13 C14 C16 C17 0.5(7)
C15 C14 C16 C17 -178.6(4)
C14 C16 C17 C11 -2.1(7)
C14 C16 C17 P18 176.6(4)
C12 C11 C17 C16 2.0(7)
N10 C11 C17 C16 179.2(4)
C12 C11 C17 P18 -176.8(3)
N10 C11 C17 P18 0.4(6)
C16 C17 P18 C28 -30.2(5)
C11 C17 P18 C28 148.5(3)
C16 C17 P18 C25 80.7(4)
C11 C17 P18 C25 -100.6(4)
C16 C17 P18 Ti1 -158.9(4)
C11 C17 P18 Ti1 19.9(3)
C31 Ti1 P18 C17 -136.2(3)
O35 Ti1 P18 C17 109.34(19)
N10 Ti1 P18 C17 -24.83(18)
P2 Ti1 P18 C17 -7.27(19)
C31 Ti1 P18 C28 109.0(3)
O35 Ti1 P18 C28 -5.4(2)
N10 Ti1 P18 C28 -139.6(2)
P2 Ti1 P18 C28 -122.0(2)
C31 Ti1 P18 C25 -25.4(3)
O35 Ti1 P18 C25 -139.9(2)
N10 Ti1 P18 C25 86.0(2)
P2 Ti1 P18 C25 103.5(2)
C3 P2 C19 C20 -68.3(4)
C22 P2 C19 C20 -179.0(3)
Ti1 P2 C19 C20 36.9(4)
C3 P2 C19 C21 167.7(4)
C22 P2 C19 C21 57.1(4)
Ti1 P2 C19 C21 -87.0(4)
C3 P2 C22 C23 -52.0(5)
C19 P2 C22 C23 58.4(5)
Ti1 P2 C22 C23 -153.6(4)
C3 P2 C22 C24 75.0(4)
C19 P2 C22 C24 -174.6(3)
Ti1 P2 C22 C24 -26.6(4)
C17 P18 C25 C26 63.8(4)
C28 P18 C25 C26 175.9(4)
Ti1 P18 C25 C26 -41.7(5)
C17 P18 C25 C27 -59.1(5)
C28 P18 C25 C27 53.0(5)
Ti1 P18 C25 C27 -164.5(3)
C17 P18 C28 C29 -57.3(4)
C25 P18 C28 C29 -168.6(4)
Ti1 P18 C28 C29 52.4(4)
C17 P18 C28 C30 178.8(4)
C25 P18 C28 C30 67.5(4)
Ti1 P18 C28 C30 -71.5(4)
O35 Ti1 C31 C32 14.6(15)
N10 Ti1 C31 C32 -162.7(14)
P2 Ti1 C31 C32 118.6(14)
P18 Ti1 C31 C32 -83.7(14)
Ti1 C31 C32 C34 35.7(17)
Ti1 C31 C32 C33 158.9(13)
C31 Ti1 O35 S36 107.4(5)
N10 Ti1 O35 S36 -76.1(5)
P2 Ti1 O35 S36 4.9(5)
P18 Ti1 O35 S36 -149.2(5)
Ti1 O35 S36 O38 -31.0(6)
Ti1 O35 S36 O37 107.7(4)
Ti1 O35 S36 C39 -141.7(5)
O38 S36 C39 F41 -60.1(5)
O37 S36 C39 F41 174.3(5)
O35 S36 C39 F41 57.4(5)
O38 S36 C39 F42 178.5(4)
O37 S36 C39 F42 52.9(5)
O35 S36 C39 F42 -64.0(4)
O38 S36 C39 F40 59.5(5)
O37 S36 C39 F40 -66.1(5)
O35 S36 C39 F40 177.0(4)
C73 Ti43 P44 C45 134.9(3)
O77 Ti43 P44 C45 -111.4(2)
N52 Ti43 P44 C45 25.09(19)
P60 Ti43 P44 C45 3.9(2)
C73 Ti43 P44 C61 -111.2(3)
O77 Ti43 P44 C61 2.5(3)
N52 Ti43 P44 C61 139.0(2)
P60 Ti43 P44 C61 117.7(2)
C73 Ti43 P44 C64 25.1(3)
O77 Ti43 P44 C64 138.8(2)
N52 Ti43 P44 C64 -84.7(2)
P60 Ti43 P44 C64 -105.9(2)
C61 P44 C45 C46 28.8(5)
C64 P44 C45 C46 -81.3(5)
Ti43 P44 C45 C46 158.0(4)
C61 P44 C45 C51 -150.0(4)
C64 P44 C45 C51 99.9(4)
Ti43 P44 C45 C51 -20.8(4)
C51 C45 C46 C47 2.3(8)
P44 C45 C46 C47 -176.5(4)
C45 C46 C47 C49 -0.6(8)
C45 C46 C47 C48 179.2(5)
C46 C47 C49 C50 -1.8(8)
C48 C47 C49 C50 178.4(5)
C47 C49 C50 C51 2.5(8)
C46 C45 C51 N52 -177.5(4)
P44 C45 C51 N52 1.4(6)
C46 C45 C51 C50 -1.5(7)
P44 C45 C51 C50 177.4(3)
C49 C50 C51 N52 175.1(4)
C49 C50 C51 C45 -0.8(7)
C45 C51 N52 C53 -152.0(4)
C50 C51 N52 C53 32.2(7)
C45 C51 N52 Ti43 30.4(6)
C50 C51 N52 Ti43 -145.4(4)
C73 Ti43 N52 C51 -131.4(4)
O77 Ti43 N52 C51 45.0(5)
P60 Ti43 N52 C51 136.0(4)
P44 Ti43 N52 C51 -33.6(3)
C73 Ti43 N52 C53 51.0(4)
O77 Ti43 N52 C53 -132.6(3)
P60 Ti43 N52 C53 -41.6(3)
P44 Ti43 N52 C53 148.8(3)
C51 N52 C53 C54 42.1(6)
Ti43 N52 C53 C54 -140.2(4)
C51 N52 C53 C59 -142.1(4)
Ti43 N52 C53 C59 35.6(5)
C59 C53 C54 C55 0.3(7)
N52 C53 C54 C55 176.0(4)
C53 C54 C55 C56 -1.7(8)
C54 C55 C56 C58 1.2(8)
C54 C55 C56 C57 -179.6(5)
C55 C56 C58 C59 0.8(8)
C57 C56 C58 C59 -178.4(5)
C56 C58 C59 C53 -2.2(8)
C56 C58 C59 P60 179.5(4)
C54 C53 C59 C58 1.6(7)
N52 C53 C59 C58 -174.3(4)
C54 C53 C59 P60 -180.0(4)
N52 C53 C59 P60 4.1(6)
C58 C59 P60 C67 19.5(5)
C53 C59 P60 C67 -158.8(4)
C58 C59 P60 C70 -89.6(5)
C53 C59 P60 C70 92.0(4)
C58 C59 P60 Ti43 150.1(4)
C53 C59 P60 Ti43 -28.3(4)
C73 Ti43 P60 C67 32.9(3)
O77 Ti43 P60 C67 -81.8(3)
N52 Ti43 P60 C67 143.7(3)
P44 Ti43 P60 C67 164.9(3)
C73 Ti43 P60 C59 -77.8(3)
O77 Ti43 P60 C59 167.5(2)
N52 Ti43 P60 C59 33.00(19)
P44 Ti43 P60 C59 54.2(2)
C73 Ti43 P60 C70 175.2(3)
O77 Ti43 P60 C70 60.5(3)
N52 Ti43 P60 C70 -74.0(3)
P44 Ti43 P60 C70 -52.8(3)
C45 P44 C61 C63 -176.8(4)
C64 P44 C61 C63 -66.0(5)
Ti43 P44 C61 C63 75.0(4)
C45 P44 C61 C62 60.9(4)
C64 P44 C61 C62 171.6(4)
Ti43 P44 C61 C62 -47.4(5)
C45 P44 C64 C65 61.9(4)
C61 P44 C64 C65 -49.7(5)
Ti43 P44 C64 C65 165.6(4)
C45 P44 C64 C66 -65.1(4)
C61 P44 C64 C66 -176.7(4)
Ti43 P44 C64 C66 38.6(4)
C59 P60 C67 C69 71.0(4)
C70 P60 C67 C69 -179.8(4)
Ti43 P60 C67 C69 -33.4(5)
C59 P60 C67 C68 -165.8(4)
C70 P60 C67 C68 -56.6(5)
Ti43 P60 C67 C68 89.9(5)
C67 P60 C70 C71 177.1(5)
C59 P60 C70 C71 -72.9(5)
Ti43 P60 C70 C71 26.8(5)
C67 P60 C70 C72 -56.9(5)
C59 P60 C70 C72 53.1(5)
Ti43 P60 C70 C72 152.8(4)
O77 Ti43 C73 C74 -12.7(12)
N52 Ti43 C73 C74 164.6(11)
P60 Ti43 C73 C74 -116.9(12)
P44 Ti43 C73 C74 84.8(12)
Ti43 C73 C74 C75 -80(2)
Ti43 C73 C74 C75A 11.5(18)
Ti43 C73 C74 C76A -135.8(19)
Ti43 C73 C74 C76 173.2(11)
C73 Ti43 O77 S78A -114.5(6)
N52 Ti43 O77 S78A 69.1(6)
P60 Ti43 O77 S78A -12.1(6)
P44 Ti43 O77 S78A 141.3(5)
C73 Ti43 O77 S78 -81.1(12)
N52 Ti43 O77 S78 102.5(12)
P60 Ti43 O77 S78 21.3(12)
P44 Ti43 O77 S78 174.7(12)
S78A O77 S78 O79 64.3(17)
Ti43 O77 S78 O79 -25(2)
S78A O77 S78 O80 -69.3(16)
Ti43 O77 S78 O80 -158.3(12)
S78A O77 S78 C81 171(2)
Ti43 O77 S78 C81 81.7(14)
O79 S78 C81 F84 58.2(14)
O80 S78 C81 F84 -179.3(11)
O77 S78 C81 F84 -62.9(12)
O79 S78 C81 F83 -62.4(14)
O80 S78 C81 F83 60.1(14)
O77 S78 C81 F83 176.5(9)
O79 S78 C81 F82 177.1(12)
O80 S78 C81 F82 -60.4(14)
O77 S78 C81 F82 56.0(12)
S78 O77 S78A O79A 141.2(17)
Ti43 O77 S78A O79A -100.0(8)
S78 O77 S78A O80A -98.3(17)
Ti43 O77 S78A O80A 20.5(9)
S78 O77 S78A C81A 21.3(17)
Ti43 O77 S78A C81A 140.1(8)
O79A S78A C81A F84A -143.7(11)
O80A S78A C81A F84A 98.4(12)
O77 S78A C81A F84A -23.3(11)
O79A S78A C81A F83A 55.3(16)
O80A S78A C81A F83A -62.6(16)
O77 S78A C81A F83A 175.7(13)
O79A S78A C81A F82A -52.8(13)
O80A S78A C81A F82A -170.7(11)
O77 S78A C81A F82A 67.6(11)
